data_2022899
loop_
_publ_author_name
'Rajendrakumar, Satyasree'
'Surampudi Venkata Sai Durga, Anuja'
'Balasubramanian, Sridhar'

_publ_section_title
;
 Strategic synthon approach in obtaining cocrystals and cocrystal
 polymorphs of a high-Z&#x2032; system deferiprone -- an anti-thalassemia
 drug
;
_journal_coeditor_code LO5093
_journal_issue 6
_journal_name_full 'Acta Crystallographica Section B Structural Science, Crystal Engineering and Materials'
_journal_page_first 946
_journal_page_last 964
_journal_paper_doi 10.1107/S205252062100980X
_journal_volume 77
_journal_year 2021
_chemical_formula_moiety 'C7 H9 N O2, 2(C6 H6 O3)'
_chemical_formula_sum 'C19 H21 N O8'
_chemical_formula_weight 391.37
_chemical_name_common 'Deferiprone-Pyrogallol (2:4)'
_space_group_crystal_system orthorhombic
_space_group_IT_number 33
_space_group_name_Hall 'P 2c -2n'
_space_group_name_H-M_alt 'P n a 21'
_atom_sites_solution_hydrogens mixed
_audit_creation_method SHELXL-2018/3
_cell_angle_alpha 90
_cell_angle_beta 90
_cell_angle_gamma 90
_cell_formula_units_Z 8
_cell_length_a 14.592(2)
_cell_length_b 9.3121(11)
_cell_length_c 26.795(4)
_cell_measurement_reflns_used 7479
_cell_measurement_temperature 100(2)
_cell_measurement_theta_max 30.50
_cell_measurement_theta_min 2.32
_cell_volume 3641.0(9)
_computing_cell_refinement '<i>SAINT</i> (Bruker, 2016)'
_computing_data_collection '<i>APEX3</i> (Bruker, 2016)'
_computing_data_reduction 'Bruker SAINT'
_computing_molecular_graphics 'DIAMOND (Brandenburg & Putz, 2005)'
_computing_publication_material 'Bruker SHELXTL'
_computing_structure_refinement 'SHELXL-2018/3 (Sheldrick, 2018)'
_computing_structure_solution '<i>SHELXT</i> (Sheldrick, 2015)'
_diffrn_ambient_temperature 100(2)
_diffrn_measured_fraction_theta_full 0.967
_diffrn_measured_fraction_theta_max 0.963
_diffrn_measurement_device_type 'Bruker D8 QUEST PHOTON-100'
_diffrn_measurement_method '\w and \f'
_diffrn_radiation_type MoK\a
_diffrn_radiation_wavelength 0.71073
_diffrn_reflns_av_R_equivalents 0.1197
_diffrn_reflns_av_unetI/netI 0.1854
_diffrn_reflns_Laue_measured_fraction_full 0.967
_diffrn_reflns_Laue_measured_fraction_max 0.963
_diffrn_reflns_limit_h_max 18
_diffrn_reflns_limit_h_min -18
_diffrn_reflns_limit_k_max 12
_diffrn_reflns_limit_k_min -12
_diffrn_reflns_limit_l_max 30
_diffrn_reflns_limit_l_min -34
_diffrn_reflns_number 16757
_diffrn_reflns_point_group_measured_fraction_full 0.772
_diffrn_reflns_point_group_measured_fraction_max 0.760
_diffrn_reflns_theta_full 25.242
_diffrn_reflns_theta_max 27.493
_diffrn_reflns_theta_min 2.315
_diffrn_source microfocus
_exptl_absorpt_coefficient_mu 0.112
_exptl_absorpt_correction_T_max 0.7461
_exptl_absorpt_correction_T_min 0.5447
_exptl_absorpt_correction_type multi-scan
_exptl_absorpt_process_details 'SADABS, Bruker, 2016'
_exptl_crystal_colour colorless
_exptl_crystal_density_diffrn 1.428
_exptl_crystal_description block
_exptl_crystal_F_000 1648
_exptl_crystal_size_max 0.320
_exptl_crystal_size_mid 0.280
_exptl_crystal_size_min 0.180
_refine_diff_density_max 0.447
_refine_diff_density_min -0.401
_refine_diff_density_rms 0.090
_refine_ls_abs_structure_details
;
 Flack x determined using 732 quotients [(I+)-(I-)]/[(I+)+(I-)]
 (Parsons, Flack and Wagner, Acta Cryst. B69 (2013) 249-259).
;
_refine_ls_abs_structure_Flack 0.4(10)
_refine_ls_extinction_method none
_refine_ls_goodness_of_fit_ref 1.046
_refine_ls_hydrogen_treatment mixed
_refine_ls_matrix_type full
_refine_ls_number_parameters 565
_refine_ls_number_reflns 6362
_refine_ls_number_restraints 6
_refine_ls_restrained_S_all 1.045
_refine_ls_R_factor_all 0.1648
_refine_ls_R_factor_gt 0.0730
_refine_ls_shift/su_max 0.027
_refine_ls_shift/su_mean 0.001
_refine_ls_structure_factor_coef Fsqd
_refine_ls_weighting_details 'w=1/[\s^2^(Fo^2^)+(0.0646P)^2^] where P=(Fo^2^+2Fc^2^)/3'
_refine_ls_weighting_scheme calc
_refine_ls_wR_factor_gt 0.1301
_refine_ls_wR_factor_ref 0.1557
_reflns_Friedel_coverage 0.546
_reflns_Friedel_fraction_full 0.568
_reflns_Friedel_fraction_max 0.549
_reflns_number_gt 3817
_reflns_number_total 6362
_reflns_threshold_expression 'I > 2\s(I)'
_cod_data_source_file lo5093sup1.cif
_cod_data_source_block KA1032_0m_def-pyro_2_4
_cod_original_cell_volume 3640.9(8)
_cod_database_code 2022899
_shelx_shelxl_version_number 2018/3
_shelx_space_group_comment
;
The symmetry employed for this shelxl refinement is uniquely defined
by the following loop, which should always be used as a source of
symmetry information in preference to the above space-group names.
They are only intended as comments.
;
_shelx_estimated_absorpt_t_min 0.965
_shelx_estimated_absorpt_t_max 0.980

loop_
_space_group_symop_operation_xyz
'x, y, z'
'-x, -y, z+1/2'
'-x+1/2, y+1/2, z+1/2'
'x+1/2, -y+1/2, z'

loop_
_atom_site_label
_atom_site_type_symbol
_atom_site_fract_x
_atom_site_fract_y
_atom_site_fract_z
_atom_site_U_iso_or_equiv
_atom_site_adp_type
_atom_site_occupancy
_atom_site_site_symmetry_order
_atom_site_calc_flag
_atom_site_refinement_flags_posn
_atom_site_refinement_flags_adp
_atom_site_refinement_flags_occupancy
_atom_site_disorder_assembly
_atom_site_disorder_group
C1A C 0.3562(4) 0.1729(7) 0.4402(2) 0.0175(14) Uani 1 1 d . . . . .
C2A C 0.3562(4) 0.3219(7) 0.4453(2) 0.0139(13) Uani 1 1 d . . . . .
C3A C 0.4381(4) 0.4023(6) 0.44335(18) 0.0135(12) Uani 1 1 d . . . . .
C4A C 0.5198(4) 0.3246(6) 0.43433(19) 0.0167(13) Uani 1 1 d . . . . .
H4A H 0.576537 0.373994 0.431810 0.020 Uiso 1 1 calc R U . . .
C5A C 0.5171(4) 0.1782(7) 0.4292(2) 0.0197(13) Uani 1 1 d . . . . .
H5A H 0.572644 0.127773 0.423365 0.024 Uiso 1 1 calc R U . . .
C6A C 0.4414(4) -0.0549(6) 0.4277(2) 0.0238(14) Uani 1 1 d . . . . .
H6A H 0.394029 -0.087117 0.404292 0.036 Uiso 1 1 calc R U . . .
H6B H 0.430649 -0.098587 0.460449 0.036 Uiso 1 1 calc R U . . .
H6C H 0.501808 -0.083940 0.415288 0.036 Uiso 1 1 calc R U . . .
C7A C 0.2707(4) 0.0865(7) 0.4426(2) 0.0238(16) Uani 1 1 d . . . . .
H7A H 0.254302 0.053989 0.408928 0.036 Uiso 1 1 calc R U . . .
H7B H 0.220969 0.145466 0.456118 0.036 Uiso 1 1 calc R U . . .
H7C H 0.280410 0.002903 0.464153 0.036 Uiso 1 1 calc R U . . .
O1A O 0.2748(3) 0.3879(5) 0.45389(15) 0.0175(9) Uani 1 1 d D . . . .
H1O H 0.281(5) 0.477(3) 0.453(3) 0.06(3) Uiso 1 1 d D . . . .
O2A O 0.4347(2) 0.5415(4) 0.44946(13) 0.0150(9) Uani 1 1 d . . . . .
N1A N 0.4379(3) 0.1035(5) 0.43227(16) 0.0181(11) Uani 1 1 d . . . . .
C1B C 0.9657(4) 0.1746(6) 0.5630(2) 0.0167(13) Uani 1 1 d . . . . .
C2B C 0.9659(4) 0.3197(6) 0.55825(19) 0.0148(12) Uani 1 1 d . . . . .
C3B C 0.8835(4) 0.4031(7) 0.55999(19) 0.0137(13) Uani 1 1 d . . . . .
C4B C 0.8033(4) 0.3242(6) 0.5682(2) 0.0171(14) Uani 1 1 d . . . . .
H4B H 0.746618 0.373940 0.570732 0.021 Uiso 1 1 calc R U . . .
C5B C 0.8036(4) 0.1810(6) 0.5725(2) 0.0176(14) Uani 1 1 d . . . . .
H5B H 0.747149 0.132030 0.577152 0.021 Uiso 1 1 calc R U . . .
C6B C 0.8796(5) -0.0545(6) 0.5736(2) 0.0256(15) Uani 1 1 d . . . . .
H6D H 0.816281 -0.086581 0.578407 0.038 Uiso 1 1 calc R U . . .
H6E H 0.917147 -0.086234 0.601857 0.038 Uiso 1 1 calc R U . . .
H6F H 0.903942 -0.095843 0.542660 0.038 Uiso 1 1 calc R U . . .
C7B C 1.0513(4) 0.0890(6) 0.5606(2) 0.0220(14) Uani 1 1 d . . . . .
H7D H 1.042701 0.008030 0.537725 0.033 Uiso 1 1 calc R U . . .
H7E H 1.066167 0.052628 0.593971 0.033 Uiso 1 1 calc R U . . .
H7F H 1.101460 0.149728 0.548595 0.033 Uiso 1 1 calc R U . . .
O1B O 1.0472(3) 0.3880(4) 0.54975(14) 0.0189(9) Uani 1 1 d D . . . .
H2O H 1.040(5) 0.475(3) 0.542(3) 0.05(2) Uiso 1 1 d D . . . .
O2B O 0.8875(2) 0.5416(4) 0.55430(14) 0.0165(9) Uani 1 1 d . . . . .
N1B N 0.8820(3) 0.1045(5) 0.57032(16) 0.0165(11) Uani 1 1 d . . . . .
C8A C 0.6274(4) 0.7024(6) 0.41384(19) 0.0139(12) Uani 1 1 d . . . . .
C9A C 0.7118(4) 0.7707(6) 0.41431(19) 0.0135(12) Uani 1 1 d . . . . .
C10A C 0.7569(4) 0.7999(6) 0.3698(2) 0.0156(12) Uani 1 1 d . . . . .
C11A C 0.7175(4) 0.7654(6) 0.3249(2) 0.0198(13) Uani 1 1 d . . . . .
H11A H 0.748141 0.787077 0.294542 0.024 Uiso 1 1 calc R U . . .
C12A C 0.6330(5) 0.6987(7) 0.3242(2) 0.0230(14) Uani 1 1 d . . . . .
H12A H 0.605602 0.675173 0.293132 0.028 Uiso 1 1 calc R U . . .
C13A C 0.5869(4) 0.6653(6) 0.3686(2) 0.0171(14) Uani 1 1 d . . . . .
H13A H 0.529222 0.618127 0.367821 0.021 Uiso 1 1 calc R U . . .
O3A O 0.5863(3) 0.6726(4) 0.45876(13) 0.0160(10) Uani 1 1 d . . . . .
H3O H 0.528(5) 0.637(6) 0.453(2) 0.034(19) Uiso 1 1 d . . . . .
O4A O 0.7547(3) 0.8129(4) 0.45811(14) 0.0192(9) Uani 1 1 d . . . . .
H4O H 0.734(4) 0.757(6) 0.479(2) 0.008(14) Uiso 1 1 d . . . . .
O5A O 0.8423(3) 0.8623(4) 0.36995(15) 0.0193(9) Uani 1 1 d D . . . .
H5O H 0.862(8) 0.857(11) 0.3984(18) 0.12(4) Uiso 1 1 d D . . . .
C8B C 0.8484(4) 1.2642(7) 0.3106(2) 0.0215(15) Uani 1 1 d . . . . .
C9B C 0.9321(4) 1.1931(6) 0.3108(2) 0.0156(13) Uani 1 1 d . . . . .
C10B C 1.0125(4) 1.2732(7) 0.30622(19) 0.0207(14) Uani 1 1 d . . . . .
C11B C 1.0107(4) 1.4222(7) 0.3010(2) 0.0248(14) Uani 1 1 d . . . . .
H11B H 1.065798 1.475824 0.297616 0.030 Uiso 1 1 calc R U . . .
C12B C 0.9240(5) 1.4912(7) 0.3009(2) 0.0274(15) Uani 1 1 d . . . . .
H12B H 0.920408 1.592532 0.297330 0.033 Uiso 1 1 calc R U . . .
C13B C 0.8448(4) 1.4116(7) 0.3058(2) 0.0234(14) Uani 1 1 d . . . . .
H13B H 0.787149 1.458846 0.305987 0.028 Uiso 1 1 calc R U . . .
O3B O 0.7728(3) 1.1758(5) 0.31597(16) 0.0253(10) Uani 1 1 d . . . . .
H6O H 0.728(5) 1.227(7) 0.312(2) 0.018(19) Uiso 1 1 d . . . . .
O4B O 0.9422(3) 1.0483(5) 0.31351(15) 0.0216(9) Uani 1 1 d . . . . .
H7O H 0.893(4) 1.009(6) 0.326(2) 0.015(15) Uiso 1 1 d . . . . .
O5B O 1.0959(3) 1.2018(6) 0.30738(16) 0.0264(11) Uani 1 1 d . . . . .
H8O H 1.086(6) 1.111(9) 0.304(3) 0.07(3) Uiso 1 1 d . . . . .
C8C C 0.2995(4) 1.2728(7) 0.6946(2) 0.0210(14) Uani 1 1 d . . . . .
C9C C 0.3809(5) 1.1979(7) 0.6920(2) 0.0228(14) Uani 1 1 d . . . . .
C10C C 0.4649(4) 1.2718(7) 0.6921(2) 0.0230(15) Uani 1 1 d . . . . .
C11C C 0.4649(5) 1.4215(7) 0.6961(2) 0.0298(16) Uani 1 1 d . . . . .
H11C H 0.520792 1.473729 0.696490 0.036 Uiso 1 1 calc R U . . .
C12C C 0.3810(5) 1.4923(7) 0.6995(2) 0.0309(17) Uani 1 1 d . . . . .
H12C H 0.380472 1.593854 0.702884 0.037 Uiso 1 1 calc R U . . .
C13C C 0.2990(5) 1.4202(7) 0.6980(2) 0.0301(16) Uani 1 1 d . . . . .
H13C H 0.242728 1.471279 0.699365 0.036 Uiso 1 1 calc R U . . .
O3C O 0.2189(3) 1.1958(6) 0.69358(16) 0.0300(11) Uani 1 1 d . . . . .
H9O H 0.227(5) 1.108(7) 0.689(2) 0.03(2) Uiso 1 1 d . . . . .
O4C O 0.3759(3) 1.0515(5) 0.68998(15) 0.0232(10) Uani 1 1 d D . . . .
H10O H 0.419(7) 0.996(13) 0.687(6) 0.21(7) Uiso 1 1 d D . . . .
O5C O 0.5409(3) 1.1870(6) 0.68822(18) 0.0305(11) Uani 1 1 d D . . . .
H11O H 0.591(4) 1.226(10) 0.694(5) 0.10(5) Uiso 1 1 d D . . . .
C8D C 0.5652(4) 0.8007(6) 0.6347(2) 0.0146(12) Uani 1 1 d . . . . .
C9D C 0.6100(4) 0.7699(6) 0.58971(19) 0.0149(12) Uani 1 1 d . . . . .
C10D C 0.6950(4) 0.7030(6) 0.59073(18) 0.0150(12) Uani 1 1 d . . . . .
C11D C 0.7356(4) 0.6676(6) 0.6363(2) 0.0185(13) Uani 1 1 d . . . . .
H11D H 0.793727 0.621581 0.636940 0.022 Uiso 1 1 calc R U . . .
C12D C 0.6909(4) 0.7000(7) 0.6805(2) 0.0223(14) Uani 1 1 d . . . . .
H12D H 0.718888 0.676015 0.711409 0.027 Uiso 1 1 calc R U . . .
C13D C 0.6061(4) 0.7666(6) 0.6803(2) 0.0208(14) Uani 1 1 d . . . . .
H13D H 0.576139 0.788913 0.710814 0.025 Uiso 1 1 calc R U . . .
O3D O 0.4804(3) 0.8635(4) 0.63489(15) 0.0203(9) Uani 1 1 d . . . . .
H12O H 0.460(5) 0.874(7) 0.607(3) 0.04(2) Uiso 1 1 d . . . . .
O4D O 0.5667(3) 0.8107(4) 0.54649(14) 0.0166(10) Uani 1 1 d . . . . .
H13O H 0.578(6) 0.773(9) 0.516(4) 0.08(3) Uiso 1 1 d . . . . .
O5D O 0.7342(3) 0.6738(4) 0.54591(13) 0.0159(9) Uani 1 1 d . . . . .
H14O H 0.777(4) 0.618(6) 0.552(2) 0.021(17) Uiso 1 1 d . . . . .

loop_
_atom_site_aniso_label
_atom_site_aniso_U_11
_atom_site_aniso_U_22
_atom_site_aniso_U_33
_atom_site_aniso_U_23
_atom_site_aniso_U_13
_atom_site_aniso_U_12
C1A 0.011(3) 0.029(4) 0.013(3) 0.002(2) -0.003(2) -0.002(3)
C2A 0.008(3) 0.018(3) 0.016(3) -0.002(2) -0.003(2) 0.000(2)
C3A 0.008(3) 0.021(4) 0.011(3) 0.003(2) -0.002(2) -0.003(2)
C4A 0.004(3) 0.027(4) 0.019(3) 0.000(2) 0.000(2) 0.000(2)
C5A 0.010(3) 0.027(4) 0.022(3) -0.001(2) 0.001(2) 0.007(3)
C6A 0.018(3) 0.021(4) 0.032(3) 0.003(3) -0.001(3) 0.002(3)
C7A 0.024(4) 0.020(4) 0.028(3) -0.001(2) -0.006(3) -0.003(3)
O1A 0.005(2) 0.021(3) 0.026(2) 0.0012(18) 0.0013(17) 0.0038(17)
O2A 0.007(2) 0.019(2) 0.0188(19) -0.0015(16) 0.0010(16) -0.0025(16)
N1A 0.014(3) 0.022(3) 0.018(2) -0.001(2) -0.004(2) 0.003(2)
C1B 0.017(3) 0.019(3) 0.014(2) 0.002(2) -0.001(2) -0.002(3)
C2B 0.008(3) 0.021(3) 0.016(3) -0.002(2) 0.003(2) -0.004(2)
C3B 0.011(3) 0.023(4) 0.006(2) -0.001(2) -0.001(2) 0.000(2)
C4B 0.014(3) 0.020(3) 0.017(3) 0.001(2) 0.000(2) 0.000(3)
C5B 0.005(3) 0.030(4) 0.018(3) -0.002(2) 0.000(2) -0.004(3)
C6B 0.032(4) 0.023(4) 0.022(3) 0.006(2) 0.003(3) -0.004(3)
C7B 0.018(3) 0.020(3) 0.028(3) -0.001(2) -0.004(3) 0.007(3)
O1B 0.010(2) 0.019(3) 0.028(2) 0.0034(18) 0.0010(18) 0.0020(18)
O2B 0.011(2) 0.020(2) 0.0190(19) 0.0024(16) 0.0005(16) 0.0001(16)
N1B 0.019(3) 0.014(3) 0.016(2) -0.0003(19) 0.003(2) -0.003(2)
C8A 0.014(3) 0.016(3) 0.012(2) -0.001(2) 0.001(2) 0.007(2)
C9A 0.011(3) 0.016(3) 0.014(2) -0.001(2) -0.003(2) 0.005(2)
C10A 0.013(3) 0.016(3) 0.018(2) 0.000(2) 0.001(2) 0.000(2)
C11A 0.013(3) 0.030(4) 0.016(3) 0.000(2) 0.002(2) 0.004(3)
C12A 0.024(4) 0.032(4) 0.013(2) -0.002(2) -0.003(3) -0.001(3)
C13A 0.014(3) 0.021(4) 0.016(3) 0.003(2) -0.005(2) -0.005(2)
O3A 0.008(2) 0.028(3) 0.0119(19) 0.0002(16) 0.0001(16) -0.0073(18)
O4A 0.023(2) 0.022(2) 0.0135(18) 0.0030(16) -0.0016(17) -0.0093(19)
O5A 0.011(2) 0.028(3) 0.0185(19) 0.0036(17) -0.0016(18) -0.0055(17)
C8B 0.016(4) 0.035(4) 0.014(3) 0.002(3) 0.000(3) -0.003(3)
C9B 0.009(3) 0.022(4) 0.016(3) 0.003(2) -0.002(2) -0.003(2)
C10B 0.017(3) 0.033(4) 0.012(3) 0.002(2) 0.001(2) 0.003(3)
C11B 0.021(4) 0.033(4) 0.021(3) 0.001(2) 0.003(3) -0.012(3)
C12B 0.039(4) 0.025(4) 0.018(3) 0.002(2) 0.000(3) 0.004(3)
C13B 0.016(4) 0.033(4) 0.021(3) 0.000(3) -0.001(3) 0.007(3)
O3B 0.010(2) 0.033(3) 0.033(2) 0.0063(19) -0.002(2) 0.004(2)
O4B 0.013(2) 0.024(3) 0.027(2) 0.0032(19) 0.0041(19) -0.0012(19)
O5B 0.011(3) 0.035(3) 0.033(3) 0.000(2) 0.001(2) -0.003(2)
C8C 0.020(4) 0.027(4) 0.016(3) -0.004(2) 0.001(3) 0.002(3)
C9C 0.029(4) 0.026(4) 0.013(3) -0.004(2) 0.002(3) 0.000(3)
C10C 0.019(4) 0.032(4) 0.018(3) -0.002(3) 0.001(3) -0.003(3)
C11C 0.043(5) 0.030(4) 0.017(3) -0.004(3) 0.004(3) -0.013(3)
C12C 0.050(5) 0.023(4) 0.019(3) 0.002(2) 0.002(3) 0.004(3)
C13C 0.029(4) 0.044(5) 0.018(3) -0.003(3) 0.005(3) 0.010(3)
O3C 0.018(3) 0.040(3) 0.032(2) -0.005(2) 0.001(2) 0.010(2)
O4C 0.015(2) 0.029(3) 0.026(2) -0.0085(19) -0.0021(19) -0.002(2)
O5C 0.010(3) 0.042(3) 0.039(3) 0.002(2) 0.000(2) -0.001(2)
C8D 0.012(3) 0.017(3) 0.015(2) 0.000(2) 0.004(2) -0.001(3)
C9D 0.013(3) 0.015(3) 0.017(3) 0.002(2) -0.002(2) -0.003(2)
C10D 0.012(3) 0.019(3) 0.014(2) -0.002(2) 0.003(2) -0.006(2)
C11D 0.011(3) 0.027(4) 0.018(3) 0.002(2) 0.004(2) 0.001(2)
C12D 0.018(3) 0.036(4) 0.013(2) 0.001(2) -0.001(2) 0.004(3)
C13D 0.021(4) 0.030(4) 0.011(2) -0.001(2) 0.004(2) -0.002(3)
O3D 0.009(2) 0.035(3) 0.0162(18) -0.0007(17) -0.0005(18) 0.0058(18)
O4D 0.012(2) 0.024(2) 0.0137(19) -0.0018(16) -0.0024(17) 0.0073(18)
O5D 0.010(2) 0.024(3) 0.0144(18) 0.0015(16) 0.0027(17) 0.0050(18)

loop_
_atom_type_symbol
_atom_type_description
_atom_type_scat_dispersion_real
_atom_type_scat_dispersion_imag
_atom_type_scat_source
C C 0.0033 0.0016 'International Tables Vol C Tables 4.2.6.8 and 6.1.1.4'
H H 0.0000 0.0000 'International Tables Vol C Tables 4.2.6.8 and 6.1.1.4'
N N 0.0061 0.0033 'International Tables Vol C Tables 4.2.6.8 and 6.1.1.4'
O O 0.0106 0.0060 'International Tables Vol C Tables 4.2.6.8 and 6.1.1.4'

loop_
_geom_angle_atom_site_label_1
_geom_angle_atom_site_label_2
_geom_angle_atom_site_label_3
_geom_angle
_geom_angle_site_symmetry_1
_geom_angle_site_symmetry_3
_geom_angle_publ_flag
N1A C1A C2A 118.9(6) . . ?
N1A C1A C7A 118.7(6) . . ?
C2A C1A C7A 122.4(6) . . ?
O1A C2A C1A 117.8(5) . . ?
O1A C2A C3A 120.5(5) . . ?
C1A C2A C3A 121.6(6) . . ?
O2A C3A C2A 119.2(5) . . ?
O2A C3A C4A 124.1(5) . . ?
C2A C3A C4A 116.7(6) . . ?
C5A C4A C3A 120.1(5) . . ?
C5A C4A H4A 119.9 . . ?
C3A C4A H4A 119.9 . . ?
N1A C5A C4A 122.1(6) . . ?
N1A C5A H5A 119.0 . . ?
C4A C5A H5A 119.0 . . ?
N1A C6A H6A 109.5 . . ?
N1A C6A H6B 109.5 . . ?
H6A C6A H6B 109.5 . . ?
N1A C6A H6C 109.5 . . ?
H6A C6A H6C 109.5 . . ?
H6B C6A H6C 109.5 . . ?
C1A C7A H7A 109.5 . . ?
C1A C7A H7B 109.5 . . ?
H7A C7A H7B 109.5 . . ?
C1A C7A H7C 109.5 . . ?
H7A C7A H7C 109.5 . . ?
H7B C7A H7C 109.5 . . ?
C2A O1A H1O 111(6) . . ?
C5A N1A C1A 120.6(5) . . ?
C5A N1A C6A 118.6(5) . . ?
C1A N1A C6A 120.8(5) . . ?
C2B C1B N1B 118.7(5) . . ?
C2B C1B C7B 121.9(6) . . ?
N1B C1B C7B 119.3(5) . . ?
C1B C2B O1B 118.8(5) . . ?
C1B C2B C3B 122.3(6) . . ?
O1B C2B C3B 118.8(5) . . ?
O2B C3B C4B 125.2(6) . . ?
O2B C3B C2B 119.8(5) . . ?
C4B C3B C2B 115.0(6) . . ?
C5B C4B C3B 122.2(6) . . ?
C5B C4B H4B 118.9 . . ?
C3B C4B H4B 118.9 . . ?
C4B C5B N1B 121.7(6) . . ?
C4B C5B H5B 119.1 . . ?
N1B C5B H5B 119.1 . . ?
N1B C6B H6D 109.5 . . ?
N1B C6B H6E 109.5 . . ?
H6D C6B H6E 109.5 . . ?
N1B C6B H6F 109.5 . . ?
H6D C6B H6F 109.5 . . ?
H6E C6B H6F 109.5 . . ?
C1B C7B H7D 109.5 . . ?
C1B C7B H7E 109.5 . . ?
H7D C7B H7E 109.5 . . ?
C1B C7B H7F 109.5 . . ?
H7D C7B H7F 109.5 . . ?
H7E C7B H7F 109.5 . . ?
C2B O1B H2O 112(5) . . ?
C5B N1B C1B 120.0(5) . . ?
C5B N1B C6B 120.4(5) . . ?
C1B N1B C6B 119.6(5) . . ?
O3A C8A C9A 118.2(5) . . ?
O3A C8A C13A 121.9(5) . . ?
C9A C8A C13A 119.9(5) . . ?
C8A C9A O4A 122.6(5) . . ?
C8A C9A C10A 120.2(5) . . ?
O4A C9A C10A 117.3(5) . . ?
C11A C10A O5A 118.8(5) . . ?
C11A C10A C9A 120.6(5) . . ?
O5A C10A C9A 120.6(5) . . ?
C10A C11A C12A 119.4(5) . . ?
C10A C11A H11A 120.3 . . ?
C12A C11A H11A 120.3 . . ?
C11A C12A C13A 121.2(5) . . ?
C11A C12A H12A 119.4 . . ?
C13A C12A H12A 119.4 . . ?
C8A C13A C12A 118.7(5) . . ?
C8A C13A H13A 120.7 . . ?
C12A C13A H13A 120.7 . . ?
C8A O3A H3O 110(4) . . ?
C9A O4A H4O 103(4) . . ?
C10A O5A H5O 107(8) . . ?
C13B C8B O3B 124.9(6) . . ?
C13B C8B C9B 120.5(6) . . ?
O3B C8B C9B 114.6(6) . . ?
O4B C9B C8B 124.7(6) . . ?
O4B C9B C10B 116.4(5) . . ?
C8B C9B C10B 118.9(6) . . ?
O5B C10B C9B 118.7(6) . . ?
O5B C10B C11B 119.6(6) . . ?
C9B C10B C11B 121.7(6) . . ?
C10B C11B C12B 117.8(6) . . ?
C10B C11B H11B 121.1 . . ?
C12B C11B H11B 121.1 . . ?
C13B C12B C11B 120.2(6) . . ?
C13B C12B H12B 119.9 . . ?
C11B C12B H12B 119.9 . . ?
C12B C13B C8B 120.9(6) . . ?
C12B C13B H13B 119.6 . . ?
C8B C13B H13B 119.6 . . ?
C8B O3B H6O 106(5) . . ?
C9B O4B H7O 110(4) . . ?
C10B O5B H8O 108(6) . . ?
C13C C8C O3C 121.1(6) . . ?
C13C C8C C9C 120.8(6) . . ?
O3C C8C C9C 118.1(6) . . ?
O4C C9C C8C 117.4(6) . . ?
O4C C9C C10C 122.4(6) . . ?
C8C C9C C10C 120.2(6) . . ?
O5C C10C C11C 125.6(6) . . ?
O5C C10C C9C 115.1(6) . . ?
C11C C10C C9C 119.2(6) . . ?
C12C C11C C10C 118.5(6) . . ?
C12C C11C H11C 120.8 . . ?
C10C C11C H11C 120.8 . . ?
C13C C12C C11C 122.1(6) . . ?
C13C C12C H12C 118.9 . . ?
C11C C12C H12C 118.9 . . ?
C12C C13C C8C 119.1(6) . . ?
C12C C13C H13C 120.5 . . ?
C8C C13C H13C 120.5 . . ?
C8C O3C H9O 113(5) . . ?
C9C O4C H10O 127(10) . . ?
C10C O5C H11O 117(7) . . ?
O3D C8D C13D 118.7(5) . . ?
O3D C8D C9D 120.8(5) . . ?
C13D C8D C9D 120.5(5) . . ?
O4D C9D C10D 123.5(5) . . ?
O4D C9D C8D 117.0(5) . . ?
C10D C9D C8D 119.5(5) . . ?
O5D C10D C9D 116.7(5) . . ?
O5D C10D C11D 123.1(5) . . ?
C9D C10D C11D 120.2(5) . . ?
C12D C11D C10D 119.7(5) . . ?
C12D C11D H11D 120.1 . . ?
C10D C11D H11D 120.1 . . ?
C13D C12D C11D 121.0(5) . . ?
C13D C12D H12D 119.5 . . ?
C11D C12D H12D 119.5 . . ?
C12D C13D C8D 119.1(5) . . ?
C12D C13D H13D 120.4 . . ?
C8D C13D H13D 120.4 . . ?
C8D O3D H12O 112(5) . . ?
C9D O4D H13O 125(6) . . ?
C10D O5D H14O 106(4) . . ?

loop_
_geom_bond_atom_site_label_1
_geom_bond_atom_site_label_2
_geom_bond_distance
_geom_bond_site_symmetry_2
_geom_bond_publ_flag
C1A N1A 1.373(8) . ?
C1A C2A 1.395(9) . ?
C1A C7A 1.486(8) . ?
C2A O1A 1.357(7) . ?
C2A C3A 1.411(8) . ?
C3A O2A 1.308(7) . ?
C3A C4A 1.414(8) . ?
C4A C5A 1.370(9) . ?
C4A H4A 0.9500 . ?
C5A N1A 1.352(8) . ?
C5A H5A 0.9500 . ?
C6A N1A 1.481(8) . ?
C6A H6A 0.9800 . ?
C6A H6B 0.9800 . ?
C6A H6C 0.9800 . ?
C7A H7A 0.9800 . ?
C7A H7B 0.9800 . ?
C7A H7C 0.9800 . ?
O1A H1O 0.84(3) . ?
C1B C2B 1.357(8) . ?
C1B N1B 1.399(8) . ?
C1B C7B 1.483(8) . ?
C2B O1B 1.365(7) . ?
C2B C3B 1.432(8) . ?
C3B O2B 1.300(7) . ?
C3B C4B 1.400(9) . ?
C4B C5B 1.338(8) . ?
C4B H4B 0.9500 . ?
C5B N1B 1.349(8) . ?
C5B H5B 0.9500 . ?
C6B N1B 1.484(8) . ?
C6B H6D 0.9800 . ?
C6B H6E 0.9800 . ?
C6B H6F 0.9800 . ?
C7B H7D 0.9800 . ?
C7B H7E 0.9800 . ?
C7B H7F 0.9800 . ?
O1B H2O 0.84(3) . ?
C8A O3A 1.373(6) . ?
C8A C9A 1.386(8) . ?
C8A C13A 1.392(8) . ?
C9A O4A 1.387(6) . ?
C9A C10A 1.390(8) . ?
C10A C11A 1.371(8) . ?
C10A O5A 1.375(7) . ?
C11A C12A 1.381(9) . ?
C11A H11A 0.9500 . ?
C12A C13A 1.400(8) . ?
C12A H12A 0.9500 . ?
C13A H13A 0.9500 . ?
O3A H3O 0.93(7) . ?
O4A H4O 0.82(5) . ?
O5A H5O 0.82(3) . ?
C8B C13B 1.379(9) . ?
C8B O3B 1.383(7) . ?
C8B C9B 1.389(9) . ?
C9B O4B 1.358(7) . ?
C9B C10B 1.396(9) . ?
C10B O5B 1.388(8) . ?
C10B C11B 1.395(8) . ?
C11B C12B 1.420(9) . ?
C11B H11B 0.9500 . ?
C12B C13B 1.378(9) . ?
C12B H12B 0.9500 . ?
C13B H13B 0.9500 . ?
O3B H6O 0.82(7) . ?
O4B H7O 0.87(6) . ?
O5B H8O 0.86(9) . ?
C8C C13C 1.375(9) . ?
C8C O3C 1.377(8) . ?
C8C C9C 1.379(10) . ?
C9C O4C 1.366(8) . ?
C9C C10C 1.406(9) . ?
C10C O5C 1.366(8) . ?
C10C C11C 1.398(9) . ?
C11C C12C 1.394(10) . ?
C11C H11C 0.9500 . ?
C12C C13C 1.372(10) . ?
C12C H12C 0.9500 . ?
C13C H13C 0.9500 . ?
O3C H9O 0.83(7) . ?
O4C H10O 0.82(3) . ?
O5C H11O 0.84(3) . ?
C8D O3D 1.369(7) . ?
C8D C13D 1.397(8) . ?
C8D C9D 1.401(8) . ?
C9D O4D 1.373(6) . ?
C9D C10D 1.388(8) . ?
C10D O5D 1.358(6) . ?
C10D C11D 1.396(8) . ?
C11D C12D 1.386(8) . ?
C11D H11D 0.9500 . ?
C12D C13D 1.384(9) . ?
C12D H12D 0.9500 . ?
C13D H13D 0.9500 . ?
O3D H12O 0.82(7) . ?
O4D H13O 0.91(9) . ?
O5D H14O 0.83(6) . ?

loop_
_geom_hbond_atom_site_label_D
_geom_hbond_atom_site_label_H
_geom_hbond_atom_site_label_A
_geom_hbond_distance_DH
_geom_hbond_distance_HA
_geom_hbond_distance_DA
_geom_hbond_angle_DHA
_geom_hbond_site_symmetry_A
_geom_hbond_publ_flag
O1A H1O O4A 0.84(3) 2.00(4) 2.804(6) 162(8) 4_465 yes
O1B H2O O4D 0.84(3) 2.04(4) 2.821(6) 155(7) 4_565 yes
O3A H3O O2A 0.93(7) 1.63(7) 2.539(5) 167(6) . yes
O4A H4O O3A 0.82(5) 2.35(6) 2.782(6) 114(4) . yes
O4A H4O O5D 0.82(5) 1.96(5) 2.702(5) 151(5) . yes
O5A H5O O2A 0.82(3) 1.97(7) 2.676(5) 144(10) 4_565 yes
O5A H5O O4A 0.82(3) 2.28(11) 2.726(6) 115(10) . yes
O3B H6O O5B 0.82(7) 2.04(7) 2.831(7) 163(6) 4_475 yes
O4B H7O O5A 0.87(6) 1.95(6) 2.722(6) 146(5) . yes
O5B H8O O4B 0.86(9) 2.19(9) 2.666(6) 114(7) . yes
O3C H9O O4C 0.83(7) 2.24(7) 2.657(7) 111(6) . yes
O4C H10O O3D 0.82(3) 2.06(11) 2.752(6) 142(15) . yes
O5C H11O O3C 0.84(3) 2.00(4) 2.821(7) 169(12) 4_575 yes
O3D H12O O2B 0.82(7) 1.92(7) 2.698(6) 157(7) 4_465 yes
O3D H12O O4D 0.82(7) 2.32(7) 2.727(6) 112(6) . yes
O4D H13O O3A 0.91(9) 1.80(9) 2.695(5) 170(9) . yes
O5D H14O O2B 0.83(6) 1.76(6) 2.564(5) 163(6) . yes
C13A H13A O4B 0.95 2.48 3.255(7) 139 4_465 yes
C6B H6F O2A 0.98 2.59 3.424(7) 143 4 yes
C11D H11D O4C 0.95 2.46 3.228(7) 138 4_565 yes

loop_
_geom_torsion_atom_site_label_1
_geom_torsion_atom_site_label_2
_geom_torsion_atom_site_label_3
_geom_torsion_atom_site_label_4
_geom_torsion
_geom_torsion_site_symmetry_1
_geom_torsion_site_symmetry_2
_geom_torsion_site_symmetry_3
_geom_torsion_site_symmetry_4
_geom_torsion_publ_flag
N1A C1A C2A O1A -179.1(5) . . . . ?
C7A C1A C2A O1A 1.6(8) . . . . ?
N1A C1A C2A C3A -1.0(8) . . . . ?
C7A C1A C2A C3A 179.6(5) . . . . ?
O1A C2A C3A O2A -0.5(8) . . . . ?
C1A C2A C3A O2A -178.5(5) . . . . ?
O1A C2A C3A C4A 179.9(5) . . . . ?
C1A C2A C3A C4A 1.9(7) . . . . ?
O2A C3A C4A C5A 178.9(5) . . . . ?
C2A C3A C4A C5A -1.6(7) . . . . ?
C3A C4A C5A N1A 0.3(8) . . . . ?
C4A C5A N1A C1A 0.6(8) . . . . ?
C4A C5A N1A C6A -178.4(5) . . . . ?
C2A C1A N1A C5A -0.3(8) . . . . ?
C7A C1A N1A C5A 179.1(5) . . . . ?
C2A C1A N1A C6A 178.7(5) . . . . ?
C7A C1A N1A C6A -1.9(7) . . . . ?
N1B C1B C2B O1B -178.2(4) . . . . ?
C7B C1B C2B O1B 1.7(8) . . . . ?
N1B C1B C2B C3B -0.6(8) . . . . ?
C7B C1B C2B C3B 179.3(5) . . . . ?
C1B C2B C3B O2B -178.7(5) . . . . ?
O1B C2B C3B O2B -1.1(7) . . . . ?
C1B C2B C3B C4B 1.5(8) . . . . ?
O1B C2B C3B C4B 179.1(4) . . . . ?
O2B C3B C4B C5B 178.3(5) . . . . ?
C2B C3B C4B C5B -2.0(8) . . . . ?
C3B C4B C5B N1B 1.6(9) . . . . ?
C4B C5B N1B C1B -0.5(8) . . . . ?
C4B C5B N1B C6B -178.0(5) . . . . ?
C2B C1B N1B C5B 0.1(8) . . . . ?
C7B C1B N1B C5B -179.9(5) . . . . ?
C2B C1B N1B C6B 177.6(5) . . . . ?
C7B C1B N1B C6B -2.4(7) . . . . ?
O3A C8A C9A O4A -1.7(8) . . . . ?
C13A C8A C9A O4A 178.7(5) . . . . ?
O3A C8A C9A C10A 178.5(5) . . . . ?
C13A C8A C9A C10A -1.1(9) . . . . ?
C8A C9A C10A C11A 1.8(8) . . . . ?
O4A C9A C10A C11A -178.0(5) . . . . ?
C8A C9A C10A O5A -177.3(5) . . . . ?
O4A C9A C10A O5A 2.9(8) . . . . ?
O5A C10A C11A C12A 178.0(5) . . . . ?
C9A C10A C11A C12A -1.1(9) . . . . ?
C10A C11A C12A C13A -0.3(9) . . . . ?
O3A C8A C13A C12A -179.8(5) . . . . ?
C9A C8A C13A C12A -0.2(8) . . . . ?
C11A C12A C13A C8A 0.9(9) . . . . ?
C13B C8B C9B O4B -177.5(5) . . . . ?
O3B C8B C9B O4B 3.2(8) . . . . ?
C13B C8B C9B C10B 0.1(9) . . . . ?
O3B C8B C9B C10B -179.2(5) . . . . ?
O4B C9B C10B O5B -3.4(7) . . . . ?
C8B C9B C10B O5B 178.9(5) . . . . ?
O4B C9B C10B C11B 177.2(5) . . . . ?
C8B C9B C10B C11B -0.6(9) . . . . ?
O5B C10B C11B C12B -178.9(5) . . . . ?
C9B C10B C11B C12B 0.5(8) . . . . ?
C10B C11B C12B C13B 0.1(9) . . . . ?
C11B C12B C13B C8B -0.5(9) . . . . ?
O3B C8B C13B C12B 179.7(5) . . . . ?
C9B C8B C13B C12B 0.5(9) . . . . ?
C13C C8C C9C O4C 178.4(5) . . . . ?
O3C C8C C9C O4C -1.7(8) . . . . ?
C13C C8C C9C C10C -0.9(9) . . . . ?
O3C C8C C9C C10C 179.0(5) . . . . ?
O4C C9C C10C O5C 2.3(9) . . . . ?
C8C C9C C10C O5C -178.5(5) . . . . ?
O4C C9C C10C C11C -177.7(5) . . . . ?
C8C C9C C10C C11C 1.5(9) . . . . ?
O5C C10C C11C C12C 179.6(6) . . . . ?
C9C C10C C11C C12C -0.4(9) . . . . ?
C10C C11C C12C C13C -1.3(9) . . . . ?
C11C C12C C13C C8C 1.9(9) . . . . ?
O3C C8C C13C C12C 179.3(5) . . . . ?
C9C C8C C13C C12C -0.8(9) . . . . ?
O3D C8D C9D O4D 2.6(8) . . . . ?
C13D C8D C9D O4D -178.0(5) . . . . ?
O3D C8D C9D C10D -178.4(5) . . . . ?
C13D C8D C9D C10D 1.0(8) . . . . ?
O4D C9D C10D O5D -2.1(8) . . . . ?
C8D C9D C10D O5D 178.9(5) . . . . ?
O4D C9D C10D C11D 178.5(5) . . . . ?
C8D C9D C10D C11D -0.5(8) . . . . ?
O5D C10D C11D C12D -179.5(6) . . . . ?
C9D C10D C11D C12D -0.2(8) . . . . ?
C10D C11D C12D C13D 0.2(9) . . . . ?
C11D C12D C13D C8D 0.4(10) . . . . ?
O3D C8D C13D C12D 178.4(6) . . . . ?
C9D C8D C13D C12D -1.0(9) . . . . ?

_cod_database_fobs_code 2022899
